data_7223341
loop_
_publ_author_name
'Mandal, Sandip'
'Sahana, Animesh'
'Banerjee, Arnab'
'Safin, Damir'
'Babashkina, Maria G.'
'Robeyns, Koen'
'Verkaart, Sjoerd'
'Hoenderop, Joost'
'Mitoraj, Mariusz Pawe\/l'
'Garcia, Yann'
'Das, Debasis'

_publ_section_title
;
 A smart rhodamine-pyridine conjugate for bioimaging of thiocyanate in
 living cells cells
;
_journal_name_full 'RSC Adv.'
_journal_paper_doi 10.1039/C5RA21838A
_journal_year 2015
_chemical_formula_moiety 'C22 H18 N2 O4'
_chemical_formula_sum 'C22 H18 N2 O4'
_chemical_formula_weight 374.38
_chemical_name_systematic
; 
 ? 
;
_space_group_IT_number 60
_symmetry_cell_setting orthorhomic
_symmetry_space_group_name_Hall '-P 2n 2ab'
_symmetry_space_group_name_H-M 'P b c n'
_atom_sites_solution_hydrogens geom
_atom_sites_solution_primary direct
_atom_sites_solution_secondary difmap
_audit_creation_method SHELXL-97
_audit_update_record
;
2013-09-03 deposited with the CCDC.
2015-11-23 downloaded from the CCDC.
;
_cell_angle_alpha 90.00
_cell_angle_beta 90.00
_cell_angle_gamma 90.00
_cell_formula_units_Z 8
_cell_length_a 14.6159(5)
_cell_length_b 9.9444(3)
_cell_length_c 28.7738(12)
_cell_measurement_reflns_used 5387
_cell_measurement_temperature 150(2)
_cell_measurement_theta_max 25.5643
_cell_measurement_theta_min 2.8259
_cell_volume 4182.2(3)
_computing_cell_refinement
;
CrysAlisPro, Agilent Technologies,
Version 1.171.36.21 (release 14-08-2012 CrysAlis171 .NET)
(compiled Sep 14 2012,17:21:16)
;
_computing_data_collection MAR
_computing_data_reduction
;
CrysAlisPro, Agilent Technologies,
Version 1.171.36.21 (release 14-08-2012 CrysAlis171 .NET)
(compiled Sep 14 2012,17:21:16)
;
_computing_structure_refinement 'SHELXL-97 (Sheldrick, 1997)'
_computing_structure_solution 'SHELXS-97 (Sheldrick, 1990)'
_diffrn_ambient_temperature 150(2)
_diffrn_measured_fraction_theta_full 0.996
_diffrn_measured_fraction_theta_max 0.996
_diffrn_measurement_device_type 'MAR345 image plate'
_diffrn_measurement_method '130 images, \D\F 1.5\% '
_diffrn_radiation_monochromator 'Xenocs Fox3D mirror'
_diffrn_radiation_source 'Rigaku UltraX 18 rotating anode'
_diffrn_radiation_type MoK\a
_diffrn_radiation_wavelength 0.71073
_diffrn_reflns_av_R_equivalents 0.1226
_diffrn_reflns_av_sigmaI/netI 0.0582
_diffrn_reflns_limit_h_max 17
_diffrn_reflns_limit_h_min -17
_diffrn_reflns_limit_k_max 11
_diffrn_reflns_limit_k_min -11
_diffrn_reflns_limit_l_max 34
_diffrn_reflns_limit_l_min -34
_diffrn_reflns_number 28115
_diffrn_reflns_theta_full 25.35
_diffrn_reflns_theta_max 25.35
_diffrn_reflns_theta_min 3.53
_exptl_absorpt_coefficient_mu 0.083
_exptl_absorpt_correction_T_max 1.00000
_exptl_absorpt_correction_T_min 0.85583
_exptl_absorpt_correction_type multi-scan
_exptl_absorpt_process_details
;
CrysAlisPro, Agilent Technologies,
Version 1.171.36.21 (release 14-08-2012 CrysAlis171 .NET)
(compiled Sep 14 2012,17:21:16)
Empirical absorption correction using spherical harmonics,
 implemented in SCALE3 ABSPACK scaling algorithm.
;
_exptl_crystal_colour pale-green
_exptl_crystal_density_diffrn 1.189
_exptl_crystal_density_method 'not measured'
_exptl_crystal_description plate
_exptl_crystal_F_000 1568
_exptl_crystal_size_max 0.60
_exptl_crystal_size_mid 0.18
_exptl_crystal_size_min 0.05
_refine_diff_density_max 0.188
_refine_diff_density_min -0.210
_refine_diff_density_rms 0.046
_refine_ls_extinction_method none
_refine_ls_goodness_of_fit_ref 1.025
_refine_ls_hydrogen_treatment mixed
_refine_ls_matrix_type full
_refine_ls_number_parameters 261
_refine_ls_number_reflns 3809
_refine_ls_number_restraints 0
_refine_ls_restrained_S_all 1.025
_refine_ls_R_factor_all 0.0823
_refine_ls_R_factor_gt 0.0505
_refine_ls_shift/su_max 0.000
_refine_ls_shift/su_mean 0.000
_refine_ls_structure_factor_coef Fsqd
_refine_ls_weighting_details 'calc w=1/[\s^2^(Fo^2^)+(0.0490P)^2^+2.2425P] where P=(Fo^2^+2Fc^2^)/3'
_refine_ls_weighting_scheme calc
_refine_ls_wR_factor_gt 0.1158
_refine_ls_wR_factor_ref 0.1327
_reflns_number_gt 2684
_reflns_number_total 3809
_reflns_threshold_expression >2sigma(I)
_cod_data_source_file c5ra21838a2.cif
_cod_data_source_block safinddds583_150k
_cod_database_code 7223341

loop_
_symmetry_equiv_pos_as_xyz
'x, y, z'
'-x+1/2, -y+1/2, z+1/2'
'-x, y, -z+1/2'
'x+1/2, -y+1/2, -z'
'-x, -y, -z'
'x-1/2, y-1/2, -z-1/2'
'x, -y, z-1/2'
'-x-1/2, y-1/2, z'

loop_
_atom_site_label
_atom_site_type_symbol
_atom_site_fract_x
_atom_site_fract_y
_atom_site_fract_z
_atom_site_U_iso_or_equiv
_atom_site_adp_type
_atom_site_occupancy
_atom_site_symmetry_multiplicity
_atom_site_calc_flag
_atom_site_refinement_flags
C1 C 0.97222(14) 0.6621(2) 0.63410(7) 0.0256(5) Uani 1 1 d .
C2 C 0.92577(15) 0.6402(2) 0.58758(8) 0.0276(5) Uani 1 1 d .
C3 C 0.89179(18) 0.7487(2) 0.56243(8) 0.0416(6) Uani 1 1 d .
H3 H 0.8956 0.8363 0.5755 0.050 Uiso 1 1 calc R
C4 C 0.85284(19) 0.7333(3) 0.51926(9) 0.0463(7) Uani 1 1 d .
H4 H 0.8299 0.8094 0.5030 0.056 Uiso 1 1 calc R
C5 C 0.84709(17) 0.6060(2) 0.49941(9) 0.0382(6) Uani 1 1 d .
C6 C 0.87895(17) 0.4965(2) 0.52407(8) 0.0373(6) Uani 1 1 d .
H6 H 0.8739 0.4088 0.5113 0.045 Uiso 1 1 calc R
C7 C 0.91828(15) 0.5145(2) 0.56743(8) 0.0298(5) Uani 1 1 d .
O8 O 0.94831(12) 0.39864(14) 0.58900(6) 0.0383(4) Uani 1 1 d .
C9 C 0.99346(15) 0.4103(2) 0.63086(8) 0.0271(5) Uani 1 1 d .
C10 C 1.02376(15) 0.2890(2) 0.64935(8) 0.0295(5) Uani 1 1 d .
H10 H 1.0117 0.2068 0.6337 0.035 Uiso 1 1 calc R
C11 C 1.07172(14) 0.2894(2) 0.69087(8) 0.0266(5) Uani 1 1 d .
C12 C 1.08699(15) 0.4103(2) 0.71417(8) 0.0279(5) Uani 1 1 d .
H12 H 1.1193 0.4111 0.7428 0.034 Uiso 1 1 calc R
C13 C 1.05506(14) 0.5277(2) 0.69538(7) 0.0267(5) Uani 1 1 d .
H13 H 1.0654 0.6097 0.7115 0.032 Uiso 1 1 calc R
C14 C 1.00777(14) 0.5306(2) 0.65330(7) 0.0236(5) Uani 1 1 d .
O15 O 0.81060(14) 0.58594(17) 0.45649(6) 0.0501(5) Uani 1 1 d .
H15 H 0.8035 0.6604 0.4432 0.075 Uiso 1 1 calc R
O16 O 1.10389(11) 0.17527(15) 0.71093(5) 0.0351(4) Uani 1 1 d .
H16 H 1.0901 0.1088 0.6943 0.053 Uiso 1 1 calc R
C17 C 0.91163(14) 0.7348(2) 0.66898(7) 0.0257(5) Uani 1 1 d .
C18 C 0.83199(15) 0.6901(2) 0.68985(8) 0.0333(5) Uani 1 1 d .
H18 H 0.8067 0.6049 0.6823 0.040 Uiso 1 1 calc R
C19 C 0.79026(16) 0.7731(2) 0.72209(9) 0.0381(6) Uani 1 1 d .
H19 H 0.7362 0.7439 0.7374 0.046 Uiso 1 1 calc R
C20 C 0.82665(16) 0.8993(2) 0.73241(9) 0.0378(6) Uani 1 1 d .
H20 H 0.7966 0.9551 0.7545 0.045 Uiso 1 1 calc R
C21 C 0.90549(16) 0.9448(2) 0.71119(8) 0.0332(5) Uani 1 1 d .
H21 H 0.9298 1.0312 0.7179 0.040 Uiso 1 1 calc R
C22 C 0.94803(15) 0.8594(2) 0.67960(8) 0.0275(5) Uani 1 1 d .
C23 C 1.03402(15) 0.8758(2) 0.65331(8) 0.0273(5) Uani 1 1 d .
O24 O 1.08685(11) 0.97405(14) 0.65223(6) 0.0341(4) Uani 1 1 d .
N25 N 1.04710(12) 0.76220(17) 0.62901(6) 0.0256(4) Uani 1 1 d .
C26 C 1.12430(15) 0.7405(2) 0.59802(7) 0.0286(5) Uani 1 1 d .
H26A H 1.1358 0.8239 0.5801 0.034 Uiso 1 1 calc R
H26B H 1.1085 0.6686 0.5756 0.034 Uiso 1 1 calc R
C27 C 1.21087(16) 0.7015(3) 0.62360(8) 0.0356(6) Uani 1 1 d .
H27A H 1.2297 0.7747 0.6449 0.043 Uiso 1 1 calc R
H27B H 1.2003 0.6192 0.6422 0.043 Uiso 1 1 calc R
N28 N 1.28261(14) 0.6773(2) 0.58875(7) 0.0375(5) Uani 1 1 d .
H28A H 1.2687(17) 0.599(3) 0.5693(9) 0.045 Uiso 1 1 d .
H28B H 1.3353(18) 0.646(3) 0.6028(9) 0.045 Uiso 1 1 d .

loop_
_atom_site_aniso_label
_atom_site_aniso_U_11
_atom_site_aniso_U_22
_atom_site_aniso_U_33
_atom_site_aniso_U_23
_atom_site_aniso_U_13
_atom_site_aniso_U_12
C1 0.0301(12) 0.0201(11) 0.0266(12) -0.0013(9) -0.0007(9) -0.0002(9)
C2 0.0334(12) 0.0218(11) 0.0276(12) -0.0016(9) -0.0023(10) 0.0011(9)
C3 0.0632(17) 0.0245(12) 0.0370(14) -0.0044(11) -0.0144(12) 0.0075(12)
C4 0.0689(18) 0.0303(13) 0.0398(15) 0.0020(11) -0.0201(13) 0.0105(13)
C5 0.0466(14) 0.0351(14) 0.0328(14) -0.0035(11) -0.0137(12) 0.0041(11)
C6 0.0499(15) 0.0254(12) 0.0367(14) -0.0060(11) -0.0111(12) 0.0035(11)
C7 0.0353(12) 0.0239(11) 0.0301(12) 0.0004(10) -0.0060(10) 0.0026(10)
O8 0.0588(11) 0.0200(8) 0.0359(10) -0.0048(7) -0.0204(8) 0.0053(7)
C9 0.0326(12) 0.0234(11) 0.0251(12) -0.0023(9) -0.0039(10) 0.0011(9)
C10 0.0381(13) 0.0187(11) 0.0318(13) -0.0033(9) -0.0053(10) -0.0019(9)
C11 0.0305(11) 0.0189(10) 0.0305(12) 0.0026(9) 0.0015(10) 0.0017(9)
C12 0.0348(12) 0.0252(11) 0.0237(11) 0.0003(9) -0.0031(10) 0.0005(9)
C13 0.0336(12) 0.0214(11) 0.0251(12) -0.0035(9) -0.0013(10) -0.0025(9)
C14 0.0266(11) 0.0191(11) 0.0251(11) -0.0013(9) 0.0009(9) 0.0003(9)
O15 0.0734(13) 0.0391(10) 0.0377(11) -0.0029(8) -0.0267(9) 0.0070(10)
O16 0.0489(10) 0.0197(8) 0.0367(10) 0.0012(7) -0.0100(8) 0.0012(7)
C17 0.0296(11) 0.0213(11) 0.0260(11) -0.0011(9) -0.0029(9) 0.0040(9)
C18 0.0344(12) 0.0246(11) 0.0408(14) -0.0024(10) -0.0011(11) -0.0001(10)
C19 0.0345(13) 0.0369(14) 0.0429(15) -0.0023(11) 0.0073(11) 0.0010(11)
C20 0.0386(14) 0.0360(13) 0.0389(14) -0.0114(11) 0.0046(12) 0.0077(11)
C21 0.0387(13) 0.0256(12) 0.0354(13) -0.0073(10) -0.0017(11) 0.0010(10)
C22 0.0339(12) 0.0206(11) 0.0279(12) -0.0006(9) -0.0028(10) 0.0023(9)
C23 0.0358(12) 0.0175(11) 0.0287(12) 0.0005(9) -0.0043(10) 0.0003(9)
O24 0.0422(9) 0.0194(8) 0.0408(10) -0.0012(7) 0.0015(8) -0.0037(7)
N25 0.0315(10) 0.0183(9) 0.0270(10) -0.0017(8) 0.0019(8) -0.0007(8)
C26 0.0366(12) 0.0250(11) 0.0241(11) -0.0003(9) 0.0041(10) 0.0004(10)
C27 0.0353(13) 0.0423(14) 0.0293(13) 0.0034(11) 0.0035(10) 0.0014(11)
N28 0.0335(11) 0.0446(13) 0.0342(12) 0.0009(10) 0.0048(9) 0.0042(10)

loop_
_atom_type_symbol
_atom_type_description
_atom_type_scat_dispersion_real
_atom_type_scat_dispersion_imag
_atom_type_scat_source
C C 0.0033 0.0016 'International Tables Vol C Tables 4.2.6.8 and 6.1.1.4'
H H 0.0000 0.0000 'International Tables Vol C Tables 4.2.6.8 and 6.1.1.4'
N N 0.0061 0.0033 'International Tables Vol C Tables 4.2.6.8 and 6.1.1.4'
O O 0.0106 0.0060 'International Tables Vol C Tables 4.2.6.8 and 6.1.1.4'

loop_
_geom_angle_atom_site_label_1
_geom_angle_atom_site_label_2
_geom_angle_atom_site_label_3
_geom_angle
N25 C1 C14 111.23(17)
N25 C1 C2 109.79(17)
C14 C1 C2 110.65(17)
N25 C1 C17 100.07(16)
C14 C1 C17 111.74(18)
C2 C1 C17 112.94(17)
C7 C2 C3 117.1(2)
C7 C2 C1 122.35(19)
C3 C2 C1 120.52(19)
C4 C3 C2 122.1(2)
C4 C3 H3 118.9
C2 C3 H3 118.9
C3 C4 C5 119.8(2)
C3 C4 H4 120.1
C5 C4 H4 120.1
O15 C5 C6 118.9(2)
O15 C5 C4 122.0(2)
C6 C5 C4 119.1(2)
C5 C6 C7 120.1(2)
C5 C6 H6 120.0
C7 C6 H6 120.0
O8 C7 C2 122.76(19)
O8 C7 C6 115.45(19)
C2 C7 C6 121.8(2)
C9 O8 C7 118.38(16)
C14 C9 O8 123.78(19)
C14 C9 C10 121.8(2)
O8 C9 C10 114.46(18)
C11 C10 C9 119.3(2)
C11 C10 H10 120.4
C9 C10 H10 120.4
O16 C11 C10 122.67(19)
O16 C11 C12 117.44(19)
C10 C11 C12 119.88(19)
C13 C12 C11 119.4(2)
C13 C12 H12 120.3
C11 C12 H12 120.3
C12 C13 C14 121.95(19)
C12 C13 H13 119.0
C14 C13 H13 119.0
C9 C14 C13 117.72(19)
C9 C14 C1 121.90(19)
C13 C14 C1 120.36(18)
C5 O15 H15 109.5
C11 O16 H16 109.5
C22 C17 C18 121.1(2)
C22 C17 C1 110.37(19)
C18 C17 C1 128.55(19)
C19 C18 C17 118.0(2)
C19 C18 H18 121.0
C17 C18 H18 121.0
C18 C19 C20 120.8(2)
C18 C19 H19 119.6
C20 C19 H19 119.6
C21 C20 C19 121.2(2)
C21 C20 H20 119.4
C19 C20 H20 119.4
C20 C21 C22 117.6(2)
C20 C21 H21 121.2
C22 C21 H21 121.2
C17 C22 C21 121.3(2)
C17 C22 C23 108.24(19)
C21 C22 C23 130.5(2)
O24 C23 N25 124.0(2)
O24 C23 C22 128.80(19)
N25 C23 C22 107.21(18)
C23 N25 C26 123.69(18)
C23 N25 C1 114.04(17)
C26 N25 C1 122.16(16)
N25 C26 C27 112.84(18)
N25 C26 H26A 109.0
C27 C26 H26A 109.0
N25 C26 H26B 109.0
C27 C26 H26B 109.0
H26A C26 H26B 107.8
N28 C27 C26 107.83(18)
N28 C27 H27A 110.1
C26 C27 H27A 110.1
N28 C27 H27B 110.1
C26 C27 H27B 110.1
H27A C27 H27B 108.5
C27 N28 H28A 111.8(15)
C27 N28 H28B 110.5(16)
H28A N28 H28B 99(2)

loop_
_geom_bond_atom_site_label_1
_geom_bond_atom_site_label_2
_geom_bond_distance
C1 N25 1.487(3)
C1 C14 1.511(3)
C1 C2 1.517(3)
C1 C17 1.522(3)
C2 C7 1.383(3)
C2 C3 1.391(3)
C3 C4 1.375(3)
C3 H3 0.9500
C4 C5 1.391(3)
C4 H4 0.9500
C5 O15 1.360(3)
C5 C6 1.381(3)
C6 C7 1.385(3)
C6 H6 0.9500
C7 O8 1.380(3)
O8 C9 1.378(3)
C9 C14 1.376(3)
C9 C10 1.391(3)
C10 C11 1.385(3)
C10 H10 0.9500
C11 O16 1.357(2)
C11 C12 1.394(3)
C12 C13 1.369(3)
C12 H12 0.9500
C13 C14 1.394(3)
C13 H13 0.9500
O15 H15 0.8400
O16 H16 0.8400
C17 C22 1.383(3)
C17 C18 1.383(3)
C18 C19 1.384(3)
C18 H18 0.9500
C19 C20 1.395(3)
C19 H19 0.9500
C20 C21 1.380(3)
C20 H20 0.9500
C21 C22 1.390(3)
C21 H21 0.9500
C22 C23 1.476(3)
C23 O24 1.246(3)
C23 N25 1.342(3)
N25 C26 1.454(3)
C26 C27 1.514(3)
C26 H26A 0.9900
C26 H26B 0.9900
C27 N28 1.471(3)
C27 H27A 0.9900
C27 H27B 0.9900
N28 H28A 0.98(3)
N28 H28B 0.92(3)

loop_
_geom_torsion_atom_site_label_1
_geom_torsion_atom_site_label_2
_geom_torsion_atom_site_label_3
_geom_torsion_atom_site_label_4
_geom_torsion
N25 C1 C2 C7 123.7(2)
C14 C1 C2 C7 0.6(3)
C17 C1 C2 C7 -125.5(2)
N25 C1 C2 C3 -53.7(3)
C14 C1 C2 C3 -176.9(2)
C17 C1 C2 C3 57.0(3)
C7 C2 C3 C4 -0.4(4)
C1 C2 C3 C4 177.1(2)
C2 C3 C4 C5 -0.4(4)
C3 C4 C5 O15 -178.9(3)
C3 C4 C5 C6 1.5(4)
O15 C5 C6 C7 178.6(2)
C4 C5 C6 C7 -1.7(4)
C3 C2 C7 O8 -179.2(2)
C1 C2 C7 O8 3.3(3)
C3 C2 C7 C6 0.1(4)
C1 C2 C7 C6 -177.4(2)
C5 C6 C7 O8 -179.7(2)
C5 C6 C7 C2 0.9(4)
C2 C7 O8 C9 -4.8(3)
C6 C7 O8 C9 175.8(2)
C7 O8 C9 C14 2.3(3)
C7 O8 C9 C10 -178.1(2)
C14 C9 C10 C11 -1.7(3)
O8 C9 C10 C11 178.64(19)
C9 C10 C11 O16 -179.6(2)
C9 C10 C11 C12 1.6(3)
O16 C11 C12 C13 -179.5(2)
C10 C11 C12 C13 -0.7(3)
C11 C12 C13 C14 -0.3(3)
O8 C9 C14 C13 -179.6(2)
C10 C9 C14 C13 0.8(3)
O8 C9 C14 C1 1.7(3)
C10 C9 C14 C1 -177.9(2)
C12 C13 C14 C9 0.2(3)
C12 C13 C14 C1 179.0(2)
N25 C1 C14 C9 -125.3(2)
C2 C1 C14 C9 -2.9(3)
C17 C1 C14 C9 123.8(2)
N25 C1 C14 C13 56.1(3)
C2 C1 C14 C13 178.40(18)
C17 C1 C14 C13 -54.8(3)
N25 C1 C17 C22 2.0(2)
C14 C1 C17 C22 119.8(2)
C2 C1 C17 C22 -114.6(2)
N25 C1 C17 C18 -176.5(2)
C14 C1 C17 C18 -58.6(3)
C2 C1 C17 C18 66.9(3)
C22 C17 C18 C19 -0.7(3)
C1 C17 C18 C19 177.6(2)
C17 C18 C19 C20 1.3(4)
C18 C19 C20 C21 -0.6(4)
C19 C20 C21 C22 -0.8(4)
C18 C17 C22 C21 -0.7(3)
C1 C17 C22 C21 -179.3(2)
C18 C17 C22 C23 177.9(2)
C1 C17 C22 C23 -0.7(2)
C20 C21 C22 C17 1.5(3)
C20 C21 C22 C23 -176.8(2)
C17 C22 C23 O24 178.4(2)
C21 C22 C23 O24 -3.2(4)
C17 C22 C23 N25 -1.1(2)
C21 C22 C23 N25 177.3(2)
O24 C23 N25 C26 -0.6(3)
C22 C23 N25 C26 178.91(18)
O24 C23 N25 C1 -177.0(2)
C22 C23 N25 C1 2.6(2)
C14 C1 N25 C23 -121.0(2)
C2 C1 N25 C23 116.2(2)
C17 C1 N25 C23 -2.8(2)
C14 C1 N25 C26 62.6(2)
C2 C1 N25 C26 -60.2(2)
C17 C1 N25 C26 -179.23(18)
C23 N25 C26 C27 79.9(3)
C1 N25 C26 C27 -104.0(2)
N25 C26 C27 N28 177.83(18)
